data_7111892
loop_
_publ_author_name
'Leonardo Degennaro'
'Marina Zenzola'
'Piera Trinchera'
'Laura Carroccia'
'Arianna Giovine'
'Giuseppe Romanazzi'
'Aurelia Falcicchio'
'Renzo Luisi'

_publ_section_title
;
 Regioselective functionalization of 2-arylazetidines: evaluating the
 ortho-directing ability of the azetidinyl ring and the alpha-directing
 ability of the N-substituent
;
_journal_name_full Chem.Commun.
_journal_page_first 1698
_journal_paper_doi 10.1039/c3cc48555b
_journal_volume 50
_journal_year 2014
_chemical_formula_sum 'C24 H27 N O2'
_chemical_formula_weight 361.47
_chemical_name_systematic
;
 ?
;
_space_group_IT_number 61
_symmetry_cell_setting orthorhombic
_symmetry_space_group_name_Hall '-P 2ac 2ab'
_symmetry_space_group_name_H-M 'P b c a'
_atom_sites_solution_hydrogens geom
_atom_sites_solution_primary direct
_atom_sites_solution_secondary difmap
_audit_creation_method SHELXL-97
_cell_angle_alpha 90.00
_cell_angle_beta 90.00
_cell_angle_gamma 90.00
_cell_formula_units_Z 8
_cell_length_a 9.925(2)
_cell_length_b 14.231(3)
_cell_length_c 29.217(6)
_cell_measurement_temperature 293(2)
_cell_volume 4126.7(15)
_computing_cell_refinement 'DIRAX (Duisenberg,1992)'
_computing_data_collection 'COLLECT (Nonius, 2002) '
_computing_data_reduction 'EVAL (Nonius, 2002)'
_computing_publication_material 'WinGX (Farrugia, 1999)'
_computing_structure_refinement 'SHELXL-97 (Sheldrick, 2008)'
_computing_structure_solution 'SIR2011, updated version of SIR2008 (Burla et al., 2007)'
_diffrn_ambient_temperature 293(2)
_diffrn_measured_fraction_theta_full 0.993
_diffrn_measured_fraction_theta_max 0.993
_diffrn_measurement_device_type 'Bruker-Nonius KappaCCD'
_diffrn_measurement_method '\f scans and \w scans'
_diffrn_radiation_monochromator graphite
_diffrn_radiation_source 'fine-focus sealed tube'
_diffrn_radiation_type MoK\a
_diffrn_radiation_wavelength 0.71073
_diffrn_reflns_av_R_equivalents 0.2177
_diffrn_reflns_av_sigmaI/netI 0.1518
_diffrn_reflns_limit_h_max 12
_diffrn_reflns_limit_h_min -12
_diffrn_reflns_limit_k_max 18
_diffrn_reflns_limit_k_min -18
_diffrn_reflns_limit_l_max 37
_diffrn_reflns_limit_l_min -37
_diffrn_reflns_number 38485
_diffrn_reflns_theta_full 27.50
_diffrn_reflns_theta_max 27.50
_diffrn_reflns_theta_min 5.01
_exptl_absorpt_coefficient_mu 0.073
_exptl_absorpt_correction_T_max 0.9562
_exptl_absorpt_correction_T_min 0.8794
_exptl_absorpt_correction_type empirical
_exptl_absorpt_process_details 'SADABS (Sheldrick, 2002)'
_exptl_crystal_colour white
_exptl_crystal_density_diffrn 1.164
_exptl_crystal_density_method 'not measured'
_exptl_crystal_description block
_exptl_crystal_F_000 1552
_exptl_crystal_size_max 0.45
_exptl_crystal_size_mid 0.45
_exptl_crystal_size_min 0.3
_refine_diff_density_max 0.251
_refine_diff_density_min -0.174
_refine_diff_density_rms 0.037
_refine_ls_extinction_method none
_refine_ls_goodness_of_fit_ref 0.947
_refine_ls_hydrogen_treatment mixed
_refine_ls_matrix_type full
_refine_ls_number_parameters 260
_refine_ls_number_reflns 4705
_refine_ls_number_restraints 0
_refine_ls_restrained_S_all 0.947
_refine_ls_R_factor_all 0.1974
_refine_ls_R_factor_gt 0.0651
_refine_ls_shift/su_max 0.000
_refine_ls_shift/su_mean 0.000
_refine_ls_structure_factor_coef Fsqd
_refine_ls_weighting_details 'calc w=1/[\s^2^(Fo^2^)+(0.0839P)^2^+0.0000P] where P=(Fo^2^+2Fc^2^)/3'
_refine_ls_weighting_scheme calc
_refine_ls_wR_factor_gt 0.1393
_refine_ls_wR_factor_ref 0.1818
_reflns_number_gt 1945
_reflns_number_total 4705
_reflns_threshold_expression >2sigma(I)
_cod_data_source_file c3cc48555b.txt
_cod_data_source_block shelxl
_cod_original_cell_volume 4126.7
_cod_database_code 7111892

loop_
_symmetry_equiv_pos_as_xyz
'x, y, z'
'-x+1/2, -y, z+1/2'
'x+1/2, -y+1/2, -z'
'-x, y+1/2, -z+1/2'
'-x, -y, -z'
'x-1/2, y, -z-1/2'
'-x-1/2, y-1/2, z'
'x, -y-1/2, z-1/2'

loop_
_atom_site_label
_atom_site_type_symbol
_atom_site_fract_x
_atom_site_fract_y
_atom_site_fract_z
_atom_site_U_iso_or_equiv
_atom_site_adp_type
_atom_site_occupancy
_atom_site_symmetry_multiplicity
_atom_site_calc_flag
_atom_site_refinement_flags
O1 O 0.43471(17) 0.13716(11) 0.33897(5) 0.0466(5) Uani 1 1 d .
O2 O 0.18600(19) 0.10154(14) 0.37188(8) 0.0734(7) Uani 1 1 d .
N1 N 0.3933(2) 0.44079(13) 0.32700(8) 0.0574(7) Uani 1 1 d .
C2 C 0.6567(2) 0.19782(16) 0.34002(9) 0.0408(6) Uani 1 1 d .
C3 C 0.4905(2) 0.23735(15) 0.40370(8) 0.0395(6) Uani 1 1 d .
C4 C 0.5417(2) 0.16200(16) 0.36971(8) 0.0401(6) Uani 1 1 d .
C5 C 0.7432(3) 0.26757(18) 0.35451(10) 0.0571(8) Uani 1 1 d .
H5 H 0.7273 0.2973 0.3823 0.069 Uiso 1 1 calc R
C6 C 0.4168(2) 0.31693(16) 0.38934(8) 0.0434(6) Uani 1 1 d .
C7 C 0.5868(3) 0.07332(15) 0.39621(8) 0.0423(7) Uani 1 1 d .
C8 C 0.5132(3) 0.22752(17) 0.45046(9) 0.0546(7) Uani 1 1 d .
H8 H 0.5638 0.1766 0.4606 0.066 Uiso 1 1 calc R
C9 C 0.3866(3) 0.33990(16) 0.34013(9) 0.0489(7) Uani 1 1 d .
H9 H 0.4412 0.3013 0.3195 0.059 Uiso 1 1 calc R
C10 C 0.3672(3) 0.37772(18) 0.42246(10) 0.0571(8) Uani 1 1 d .
H10 H 0.3171 0.4294 0.4130 0.069 Uiso 1 1 calc R
C11 C 0.7204(3) 0.05372(18) 0.40524(9) 0.0540(7) Uani 1 1 d .
H11 H 0.7871 0.0923 0.3931 0.065 Uiso 1 1 calc R
C12 C 0.7568(3) -0.0224(2) 0.43203(10) 0.0619(8) Uani 1 1 d .
H12 H 0.8473 -0.0344 0.4379 0.074 Uiso 1 1 calc R
C13 C 0.6836(3) 0.15503(17) 0.29804(9) 0.0520(7) Uani 1 1 d .
H13 H 0.6265 0.1082 0.2872 0.062 Uiso 1 1 calc R
C14 C 0.4910(3) 0.01277(19) 0.41382(10) 0.0605(8) Uani 1 1 d .
H14 H 0.4004 0.0230 0.4074 0.073 Uiso 1 1 calc R
C15 C 0.3886(3) 0.3652(2) 0.46836(10) 0.0659(9) Uani 1 1 d .
H15 H 0.3526 0.4068 0.4896 0.079 Uiso 1 1 calc R
C16 C 0.7933(3) 0.1814(2) 0.27250(10) 0.0659(9) Uani 1 1 d .
H16 H 0.8098 0.1523 0.2445 0.079 Uiso 1 1 calc R
C17 C 0.8535(3) 0.2942(2) 0.32840(12) 0.0712(9) Uani 1 1 d .
H17 H 0.9100 0.3420 0.3385 0.085 Uiso 1 1 calc R
C18 C 0.4642(3) 0.28987(19) 0.48214(10) 0.0666(9) Uani 1 1 d .
H18 H 0.4824 0.2810 0.5131 0.080 Uiso 1 1 calc R
C19 C 0.5278(4) -0.06281(19) 0.44079(11) 0.0736(9) Uani 1 1 d .
H19 H 0.4619 -0.1021 0.4528 0.088 Uiso 1 1 calc R
C20 C 0.8789(3) 0.2501(2) 0.28775(13) 0.0698(9) Uani 1 1 d .
H20 H 0.9540 0.2666 0.2705 0.084 Uiso 1 1 calc R
C21 C 0.2355(3) 0.3421(2) 0.32419(11) 0.0729(9) Uani 1 1 d .
H21A H 0.2092 0.2894 0.3052 0.088 Uiso 1 1 calc R
H21B H 0.1713 0.3525 0.3487 0.088 Uiso 1 1 calc R
C22 C 0.6603(4) -0.07998(19) 0.44984(10) 0.0660(8) Uani 1 1 d .
H22 H 0.6848 -0.1307 0.4681 0.079 Uiso 1 1 calc R
C23 C 0.1106(5) 0.1418(3) 0.40594(19) 0.1032(16) Uani 1 1 d .
C24 C 0.2725(3) 0.42972(19) 0.29779(12) 0.0788(10) Uani 1 1 d .
H24A H 0.2931 0.4181 0.2658 0.095 Uiso 1 1 calc R
H24B H 0.2078 0.4803 0.3010 0.095 Uiso 1 1 calc R
C25 C 0.5199(3) 0.4670(2) 0.30395(12) 0.0923(11) Uani 1 1 d .
H25A H 0.5148 0.5313 0.2941 0.138 Uiso 1 1 calc R
H25B H 0.5334 0.4271 0.2779 0.138 Uiso 1 1 calc R
H25C H 0.5938 0.4597 0.3248 0.138 Uiso 1 1 calc R
HO1 H 0.341(4) 0.132(2) 0.3565(14) 0.138 Uiso 1 1 d .
HO2 H 0.157(4) 0.042(3) 0.3625(14) 0.138 Uiso 1 1 d .
H23A H 0.080(4) 0.097(3) 0.4266(15) 0.138 Uiso 1 1 d .
H23B H 0.156(4) 0.192(3) 0.4188(15) 0.138 Uiso 1 1 d .
H23C H 0.038(4) 0.173(3) 0.3948(15) 0.138 Uiso 1 1 d .

loop_
_atom_site_aniso_label
_atom_site_aniso_U_11
_atom_site_aniso_U_22
_atom_site_aniso_U_33
_atom_site_aniso_U_23
_atom_site_aniso_U_13
_atom_site_aniso_U_12
O1 0.0478(11) 0.0493(10) 0.0427(10) -0.0058(8) -0.0065(9) -0.0046(8)
O2 0.0560(13) 0.0668(13) 0.0973(17) -0.0233(12) 0.0217(12) -0.0117(11)
N1 0.0745(16) 0.0412(13) 0.0566(15) 0.0026(11) -0.0102(14) 0.0081(11)
C2 0.0414(15) 0.0381(14) 0.0429(16) 0.0016(12) 0.0000(13) 0.0042(12)
C3 0.0424(15) 0.0348(13) 0.0413(16) -0.0019(11) 0.0011(12) -0.0016(11)
C4 0.0413(15) 0.0387(13) 0.0403(14) -0.0043(12) -0.0041(13) -0.0010(12)
C5 0.0546(18) 0.0580(17) 0.0588(18) -0.0078(15) 0.0058(16) -0.0087(15)
C6 0.0449(15) 0.0413(14) 0.0440(15) -0.0042(12) 0.0058(13) -0.0015(12)
C7 0.0501(17) 0.0359(14) 0.0408(15) -0.0041(11) 0.0007(13) 0.0005(12)
C8 0.074(2) 0.0466(15) 0.0430(17) -0.0021(13) -0.0017(15) 0.0025(13)
C9 0.0567(17) 0.0427(15) 0.0473(16) -0.0035(12) -0.0010(14) 0.0081(12)
C10 0.0656(19) 0.0441(15) 0.062(2) -0.0046(14) 0.0105(16) 0.0068(13)
C11 0.0501(19) 0.0507(16) 0.0612(19) 0.0048(14) -0.0040(15) 0.0023(14)
C12 0.0605(19) 0.0587(18) 0.067(2) -0.0003(16) -0.0070(16) 0.0140(16)
C13 0.0603(18) 0.0480(15) 0.0475(17) -0.0022(13) 0.0060(15) 0.0046(13)
C14 0.0541(18) 0.0534(17) 0.074(2) 0.0159(16) 0.0015(16) -0.0003(14)
C15 0.094(2) 0.0534(18) 0.0500(19) -0.0120(15) 0.0197(17) 0.0052(16)
C16 0.075(2) 0.072(2) 0.0502(19) 0.0073(16) 0.0191(18) 0.0143(18)
C17 0.055(2) 0.073(2) 0.085(3) 0.0099(19) 0.0045(19) -0.0171(16)
C18 0.104(2) 0.0558(18) 0.0398(16) -0.0029(15) 0.0079(17) -0.0013(17)
C19 0.081(2) 0.0554(19) 0.085(2) 0.0241(17) 0.0046(19) -0.0044(17)
C20 0.058(2) 0.081(2) 0.071(2) 0.0235(19) 0.0207(18) 0.0047(18)
C21 0.063(2) 0.083(2) 0.073(2) -0.0114(18) -0.0088(17) 0.0004(17)
C22 0.089(2) 0.0477(16) 0.061(2) 0.0062(15) -0.0018(19) 0.0138(18)
C23 0.090(3) 0.078(3) 0.142(4) -0.026(3) 0.045(3) -0.008(2)
C24 0.106(3) 0.0597(19) 0.071(2) -0.0049(17) -0.025(2) 0.0239(18)
C25 0.107(3) 0.084(2) 0.086(3) 0.011(2) 0.034(2) -0.024(2)

loop_
_atom_type_symbol
_atom_type_description
_atom_type_scat_dispersion_real
_atom_type_scat_dispersion_imag
_atom_type_scat_source
C C 0.0033 0.0016 'International Tables Vol C Tables 4.2.6.8 and 6.1.1.4'
H H 0.0000 0.0000 'International Tables Vol C Tables 4.2.6.8 and 6.1.1.4'
N N 0.0061 0.0033 'International Tables Vol C Tables 4.2.6.8 and 6.1.1.4'
O O 0.0106 0.0060 'International Tables Vol C Tables 4.2.6.8 and 6.1.1.4'

loop_
_geom_angle_atom_site_label_1
_geom_angle_atom_site_label_2
_geom_angle_atom_site_label_3
_geom_angle
C25 N1 C24 117.0(3)
C25 N1 C9 113.6(2)
C24 N1 C9 90.54(19)
C5 C2 C13 117.7(2)
C5 C2 C4 122.2(2)
C13 C2 C4 119.9(2)
C8 C3 C6 117.2(2)
C8 C3 C4 120.5(2)
C6 C3 C4 122.4(2)
O1 C4 C2 106.31(19)
O1 C4 C7 109.05(18)
C2 C4 C7 109.95(19)
O1 C4 C3 109.24(18)
C2 C4 C3 112.34(18)
C7 C4 C3 109.84(19)
C2 C5 C17 121.3(3)
C10 C6 C3 118.5(2)
C10 C6 C9 117.4(2)
C3 C6 C9 124.2(2)
C11 C7 C14 117.6(2)
C11 C7 C4 122.6(2)
C14 C7 C4 119.7(2)
C18 C8 C3 122.7(2)
N1 C9 C6 116.6(2)
N1 C9 C21 86.98(19)
C6 C9 C21 118.6(2)
C15 C10 C6 123.1(3)
C7 C11 C12 121.1(3)
C22 C12 C11 120.2(3)
C16 C13 C2 120.7(3)
C7 C14 C19 121.0(3)
C18 C15 C10 118.4(3)
C20 C16 C13 120.7(3)
C20 C17 C5 119.8(3)
C15 C18 C8 120.2(3)
C22 C19 C14 120.3(3)
C17 C20 C16 119.8(3)
C24 C21 C9 86.3(2)
C12 C22 C19 119.7(3)
N1 C24 C21 89.5(2)

loop_
_geom_bond_atom_site_label_1
_geom_bond_atom_site_label_2
_geom_bond_distance
O1 C4 1.435(3)
O2 C23 1.371(4)
N1 C25 1.473(3)
N1 C24 1.480(3)
N1 C9 1.488(3)
C2 C5 1.379(3)
C2 C13 1.395(3)
C2 C4 1.522(3)
C3 C8 1.392(3)
C3 C6 1.412(3)
C3 C4 1.547(3)
C4 C7 1.547(3)
C5 C17 1.387(4)
C6 C10 1.388(3)
C6 C9 1.505(3)
C7 C11 1.381(3)
C7 C14 1.382(3)
C8 C18 1.371(3)
C9 C21 1.571(4)
C10 C15 1.369(4)
C11 C12 1.385(4)
C12 C22 1.363(4)
C13 C16 1.373(4)
C14 C19 1.383(4)
C15 C18 1.369(4)
C16 C20 1.369(4)
C17 C20 1.367(4)
C19 C22 1.364(4)
C21 C24 1.512(4)
